data_7027186
loop_
_publ_author_name
'Avent, Anthony G.'
'Bonafoux, Dominique'
'Eaborn, Colin'
'Gupta, Sushil K.'
'Hitchcock, Peter B.'
'Smith, J. David'

_publ_section_title
;
 Reaction of tris[(diphenylphosphino)dimethylsilyl]methane with molybdenum
 hexacarbonyl and deprotonation to give a salt with a planar carbanion.
 Crystal structures of (Ph2PMe2Si)3CH and [Li(tmen)2][C(SiMe2PPh2)3],
 tmen&#x2005;=&#x2005;N,N,N&#x200A;&#x2032;,N&#x200A;&#x2032;-tetramethylethane-1,2-diamine
;
_journal_issue 6
_journal_name_full 'Journal of the Chemical Society, Dalton Transactions'
_journal_page_first 831
_journal_paper_doi 10.1039/a808971j
_journal_year 1999
_chemical_formula_structural '[HC(SiMe2PPh2)3]'
_chemical_formula_sum 'C43 H49 P3 Si3'
_chemical_formula_weight 743.00
_chemical_name_systematic
; 
 ?
;
_space_group_IT_number 14
_symmetry_cell_setting monoclinic
_symmetry_space_group_name_Hall '-P 2yn'
_symmetry_space_group_name_H-M 'P 1 21/n 1'
_atom_sites_solution_hydrogens geom
_atom_sites_solution_primary direct
_atom_sites_solution_secondary difmap
_audit_creation_method SHELXL
_cell_angle_alpha 90.00
_cell_angle_beta 100.61(2)
_cell_angle_gamma 90.00
_cell_formula_units_Z 4
_cell_length_a 18.314(4)
_cell_length_b 10.398(3)
_cell_length_c 21.859(7)
_cell_measurement_reflns_used 25
_cell_measurement_temperature 173(2)
_cell_measurement_theta_max 10
_cell_measurement_theta_min 7
_cell_volume 4091(2)
_computing_cell_refinement 'Enraf-Nonius CAD4'
_computing_data_collection 'Enraf-Nonius CAD4'
_computing_molecular_graphics 'CAMERON (Watkin and Pearce,1993)'
_computing_publication_material 'SHELXL-93 (Sheldrick, 1993)'
_computing_structure_solution 'SHELXS-86 (Sheldrick, 1990)'
_diffrn_ambient_temperature 173(2)
_diffrn_measurement_device ' Enraf-Nonius CAD4'
_diffrn_measurement_method \w--2\q
_diffrn_radiation_monochromator graphite
_diffrn_radiation_source 'fine-focus sealed tube'
_diffrn_radiation_type MoK\a
_diffrn_radiation_wavelength 0.71073
_diffrn_reflns_av_R_equivalents 0.0357
_diffrn_reflns_av_sigmaI/netI 0.0956
_diffrn_reflns_limit_h_max 19
_diffrn_reflns_limit_h_min 0
_diffrn_reflns_limit_k_max 10
_diffrn_reflns_limit_k_min 0
_diffrn_reflns_limit_l_max 22
_diffrn_reflns_limit_l_min -23
_diffrn_reflns_number 5170
_diffrn_reflns_theta_max 21.97
_diffrn_reflns_theta_min 2.18
_diffrn_standards_decay_% 0
_diffrn_standards_interval_time 120
_diffrn_standards_number 2
_exptl_absorpt_coefficient_mu 0.263
_exptl_absorpt_correction_T_max 1.00
_exptl_absorpt_correction_T_min 0.93
_exptl_absorpt_correction_type none
_exptl_crystal_density_diffrn 1.206
_exptl_crystal_description block
_exptl_crystal_F_000 1576
_exptl_crystal_size_max 0.20
_exptl_crystal_size_mid 0.05
_exptl_crystal_size_min 0.05
_refine_diff_density_max 0.346
_refine_diff_density_min -0.275
_refine_diff_density_rms 0.063
_refine_ls_extinction_method none
_refine_ls_goodness_of_fit_all 0.945
_refine_ls_goodness_of_fit_obs 0.943
_refine_ls_hydrogen_treatment riding
_refine_ls_matrix_type full
_refine_ls_number_parameters 446
_refine_ls_number_reflns 4992
_refine_ls_number_restraints 0
_refine_ls_restrained_S_all 0.946
_refine_ls_restrained_S_obs 0.943
_refine_ls_R_factor_all 0.1045
_refine_ls_R_factor_obs 0.0527
_refine_ls_shift/esd_max 0.008
_refine_ls_shift/esd_mean 0.000
_refine_ls_structure_factor_coef Fsqd
_refine_ls_weighting_details 'w=1/[\s^2^(Fo^2^)+(0.0473P)^2^+8.2290P] where P=(Fo^2^+2Fc^2^)/3'
_refine_ls_weighting_scheme calc
_refine_ls_wR_factor_all 0.1365
_refine_ls_wR_factor_obs 0.1069
_reflns_number_observed 3229
_reflns_number_total 4993
_reflns_observed_criterion >2sigma(I)
_cod_data_source_file 808971jsup1.cif
_cod_data_source_block jds-b
_cod_depositor_comments
;
The following automatic conversions were performed:

'_refine_ls_weighting_scheme' value 'calc
w=1/[\s^2^(Fo^2^)+(0.0473P)^2^+8.2290P] where P=(Fo^2^+2Fc^2^)/3' was
changed to 'calc'. New tag '_refine_ls_weighting_details' was
created. The value of the new tag was set to
'w=1/[\s^2^(Fo^2^)+(0.0473P)^2^+8.2290P] where P=(Fo^2^+2Fc^2^)/3'.

Automatic conversion script
Id: cif_fix_values 3143 2015-03-26 13:38:13Z robertas 
;
_cod_original_cell_volume 4091.4(20)
_cod_original_sg_symbol_H-M P2(1)/n
_cod_database_code 7027186

loop_
_symmetry_equiv_pos_as_xyz
'x, y, z'
'x+1/2, -y+1/2, z+1/2'
'-x, -y, -z'
'-x-1/2, y-1/2, -z-1/2'

loop_
_atom_site_aniso_label
_atom_site_aniso_U_11
_atom_site_aniso_U_22
_atom_site_aniso_U_33
_atom_site_aniso_U_23
_atom_site_aniso_U_13
_atom_site_aniso_U_12
P1 0.0249(8) 0.0210(9) 0.0302(8) 0.0017(7) 0.0041(6) 0.0027(7)
P2 0.0269(8) 0.0300(9) 0.0273(8) 0.0014(7) 0.0064(6) -0.0036(7)
P3 0.0287(8) 0.0349(10) 0.0291(8) 0.0037(7) 0.0033(7) 0.0009(7)
Si1 0.0255(8) 0.0212(9) 0.0246(8) -0.0001(7) 0.0051(6) 0.0007(7)
Si2 0.0280(8) 0.0235(9) 0.0260(8) 0.0035(7) 0.0066(7) 0.0003(7)
Si3 0.0241(8) 0.0290(10) 0.0285(8) 0.0028(8) 0.0019(7) -0.0014(8)
C1 0.032(3) 0.018(4) 0.024(3) -0.003(3) 0.004(2) -0.001(3)
C2 0.043(4) 0.021(3) 0.044(4) -0.008(3) 0.009(3) 0.005(3)
C3 0.030(3) 0.042(4) 0.032(3) -0.003(3) 0.005(3) 0.001(3)
C4 0.018(3) 0.030(4) 0.032(3) -0.004(3) -0.002(2) -0.003(3)
C5 0.029(3) 0.024(4) 0.039(3) -0.003(3) 0.010(3) 0.003(3)
C6 0.028(3) 0.038(4) 0.035(3) -0.002(3) 0.002(3) -0.003(3)
C7 0.030(3) 0.050(5) 0.034(4) -0.007(3) 0.010(3) -0.003(3)
C8 0.029(3) 0.043(4) 0.046(4) -0.019(3) 0.005(3) 0.007(3)
C9 0.035(3) 0.025(4) 0.045(4) -0.007(3) 0.007(3) 0.007(3)
C10 0.026(3) 0.019(3) 0.032(3) 0.002(3) 0.011(3) 0.003(3)
C11 0.039(4) 0.027(4) 0.047(4) 0.005(3) 0.010(3) 0.003(3)
C12 0.059(4) 0.025(4) 0.062(4) 0.007(3) 0.010(4) 0.018(3)
C13 0.077(5) 0.020(4) 0.059(4) -0.004(4) 0.028(4) -0.002(4)
C14 0.068(5) 0.031(4) 0.047(4) -0.006(3) 0.014(4) -0.010(4)
C15 0.031(3) 0.030(4) 0.036(3) -0.001(3) 0.007(3) -0.001(3)
C16 0.035(3) 0.043(4) 0.029(3) 0.008(3) 0.013(3) 0.005(3)
C17 0.054(4) 0.021(4) 0.051(4) 0.007(3) 0.014(3) 0.001(3)
C18 0.026(3) 0.032(4) 0.023(3) 0.003(3) 0.002(2) 0.000(3)
C19 0.037(4) 0.039(4) 0.040(4) -0.007(3) 0.011(3) -0.002(3)
C20 0.044(4) 0.044(5) 0.056(4) -0.009(4) 0.016(3) -0.024(3)
C21 0.048(4) 0.044(4) 0.044(4) -0.012(3) 0.002(3) -0.002(4)
C22 0.035(4) 0.048(5) 0.041(4) -0.015(3) 0.007(3) 0.002(3)
C23 0.036(3) 0.035(4) 0.034(3) -0.003(3) 0.013(3) -0.005(3)
C24 0.027(3) 0.031(4) 0.025(3) -0.001(3) 0.012(3) 0.001(3)
C25 0.038(4) 0.033(4) 0.036(4) 0.002(3) 0.009(3) -0.011(3)
C26 0.052(4) 0.036(4) 0.054(4) 0.011(3) 0.018(4) -0.010(3)
C27 0.042(4) 0.044(4) 0.046(4) 0.018(3) 0.016(3) 0.008(4)
C28 0.039(4) 0.060(5) 0.033(4) 0.008(3) 0.001(3) -0.002(4)
C29 0.043(4) 0.036(4) 0.032(3) 0.005(3) 0.006(3) -0.009(3)
C30 0.043(4) 0.031(4) 0.039(4) -0.004(3) -0.005(3) -0.008(3)
C31 0.025(3) 0.055(4) 0.036(3) 0.008(3) -0.002(3) -0.003(3)
C32 0.024(3) 0.035(4) 0.028(3) -0.004(3) -0.003(2) 0.001(3)
C33 0.045(4) 0.036(4) 0.041(4) 0.001(3) -0.008(3) 0.009(3)
C34 0.049(4) 0.052(5) 0.041(4) -0.004(4) -0.001(3) 0.004(4)
C35 0.041(4) 0.035(4) 0.061(5) -0.013(4) 0.005(3) -0.007(3)
C36 0.054(4) 0.025(4) 0.055(5) 0.003(3) 0.004(3) -0.002(3)
C37 0.044(4) 0.031(4) 0.036(3) 0.005(3) 0.003(3) -0.008(3)
C38 0.036(3) 0.026(3) 0.027(3) 0.004(3) 0.001(3) 0.007(3)
C39 0.034(3) 0.032(4) 0.033(3) -0.005(3) -0.002(3) 0.009(3)
C40 0.032(4) 0.035(4) 0.058(4) -0.006(3) -0.002(3) 0.012(3)
C41 0.043(4) 0.035(4) 0.047(4) -0.003(3) -0.015(3) 0.003(3)
C42 0.058(4) 0.027(4) 0.036(4) 0.000(3) -0.009(3) 0.010(3)
C43 0.045(4) 0.028(4) 0.036(4) 0.007(3) 0.011(3) 0.008(3)

loop_
_atom_site_label
_atom_site_type_symbol
_atom_site_fract_x
_atom_site_fract_y
_atom_site_fract_z
_atom_site_U_iso_or_equiv
_atom_site_thermal_displace_type
_atom_site_occupancy
_atom_site_calc_flag
_atom_site_refinement_flags
P1 P 0.08656(8) -0.00516(14) 0.07466(6) 0.0255(4) Uani 1 d .
P2 P 0.34418(8) 0.07653(15) -0.03745(6) 0.0279(4) Uani 1 d .
P3 P 0.38194(8) -0.1082(2) 0.20301(7) 0.0312(4) Uani 1 d .
Si1 Si 0.18835(8) 0.08265(15) 0.13515(6) 0.0237(4) Uani 1 d .
Si2 Si 0.26188(8) 0.15952(15) 0.01852(7) 0.0256(4) Uani 1 d .
Si3 Si 0.36254(8) 0.0783(2) 0.14788(7) 0.0276(4) Uani 1 d .
C1 C 0.2697(3) 0.0631(6) 0.0931(2) 0.0248(13) Uani 1 d .
H1 H 0.2655(26) -0.0129(50) 0.0802(21) 0.018(15) Uiso 1 d .
C2 C 0.1622(3) 0.2560(5) 0.1406(3) 0.0358(15) Uani 1 d .
H2C H 0.1550(3) 0.2951(5) 0.0991(3) 0.054 Uiso 1 calc R
H2B H 0.2020(3) 0.3014(5) 0.1684(3) 0.054 Uiso 1 calc R
H2A H 0.1160(3) 0.2621(5) 0.1570(3) 0.054 Uiso 1 calc R
C3 C 0.2012(3) 0.0145(6) 0.2157(2) 0.0346(15) Uani 1 d .
H3C H 0.2150(3) -0.0764(6) 0.2147(2) 0.052 Uiso 1 calc R
H3B H 0.1547(3) 0.0225(6) 0.2315(2) 0.052 Uiso 1 calc R
H3A H 0.2406(3) 0.0619(6) 0.2430(2) 0.052 Uiso 1 calc R
C4 C 0.0230(3) -0.0156(5) 0.1302(2) 0.0273(14) Uani 1 d .
C5 C 0.0105(3) -0.1274(6) 0.1617(2) 0.0304(14) Uani 1 d .
H5 H 0.0383(3) -0.2025(6) 0.1564(2) 0.036 Uiso 1 calc R
C6 C -0.0408(3) -0.1323(6) 0.2004(2) 0.0342(15) Uani 1 d .
H6 H -0.0487(3) -0.2104(6) 0.2208(2) 0.041 Uiso 1 calc R
C7 C -0.0808(3) -0.0245(6) 0.2095(3) 0.037(2) Uani 1 d .
H7 H -0.1161(3) -0.0275(6) 0.2363(3) 0.045 Uiso 1 calc R
C8 C -0.0692(3) 0.0883(6) 0.1795(3) 0.039(2) Uani 1 d .
H8 H -0.0961(3) 0.1635(6) 0.1861(3) 0.047 Uiso 1 calc R
C9 C -0.0187(3) 0.0925(6) 0.1400(3) 0.0350(15) Uani 1 d .
H9 H -0.0121(3) 0.1704(6) 0.1190(3) 0.042 Uiso 1 calc R
C10 C 0.1085(3) -0.1748(5) 0.0642(2) 0.0247(13) Uani 1 d .
C11 C 0.1694(3) -0.2418(6) 0.0950(3) 0.038(2) Uani 1 d .
H11 H 0.2044(3) -0.1993(6) 0.1259(3) 0.045 Uiso 1 calc R
C12 C 0.1806(4) -0.3702(6) 0.0816(3) 0.049(2) Uani 1 d .
H12 H 0.2227(4) -0.4152(6) 0.1032(3) 0.059 Uiso 1 calc R
C13 C 0.1301(4) -0.4312(6) 0.0366(3) 0.050(2) Uani 1 d .
H13 H 0.1377(4) -0.5185(6) 0.0268(3) 0.060 Uiso 1 calc R
C14 C 0.0692(4) -0.3675(6) 0.0062(3) 0.048(2) Uani 1 d .
H14 H 0.0338(4) -0.4108(6) -0.0241(3) 0.058 Uiso 1 calc R
C15 C 0.0590(3) -0.2394(6) 0.0195(2) 0.0323(14) Uani 1 d .
H15 H 0.0171(3) -0.1950(6) -0.0027(2) 0.039 Uiso 1 calc R
C16 C 0.1670(3) 0.1731(6) -0.0295(2) 0.0350(15) Uani 1 d .
H16C H 0.1468(3) 0.0869(6) -0.0396(2) 0.053 Uiso 1 calc R
H16B H 0.1697(3) 0.2195(6) -0.0680(2) 0.053 Uiso 1 calc R
H16A H 0.1348(3) 0.2201(6) -0.0061(2) 0.053 Uiso 1 calc R
C17 C 0.2958(3) 0.3284(5) 0.0354(3) 0.041(2) Uani 1 d .
H17C H 0.3459(3) 0.3265(5) 0.0608(3) 0.062 Uiso 1 calc R
H17B H 0.2622(3) 0.3737(5) 0.0581(3) 0.062 Uiso 1 calc R
H17A H 0.2971(3) 0.3732(5) -0.0038(3) 0.062 Uiso 1 calc R
C18 C 0.3093(3) -0.0822(6) -0.0672(2) 0.0272(13) Uani 1 d .
C19 C 0.2477(3) -0.1449(6) -0.0550(3) 0.038(2) Uani 1 d .
H19 H 0.2164(3) -0.1033(6) -0.0309(3) 0.045 Uiso 1 calc R
C20 C 0.2305(3) -0.2685(6) -0.0773(3) 0.047(2) Uani 1 d .
H20 H 0.1878(3) -0.3112(6) -0.0683(3) 0.056 Uiso 1 calc R
C21 C 0.2754(3) -0.3287(7) -0.1125(3) 0.046(2) Uani 1 d .
H21 H 0.2638(3) -0.4132(7) -0.1277(3) 0.055 Uiso 1 calc R
C22 C 0.3368(3) -0.2667(6) -0.1254(3) 0.042(2) Uani 1 d .
H22 H 0.3676(3) -0.3081(6) -0.1499(3) 0.050 Uiso 1 calc R
C23 C 0.3537(3) -0.1454(6) -0.1031(2) 0.0342(15) Uani 1 d .
H23 H 0.3965(3) -0.1034(6) -0.1123(2) 0.041 Uiso 1 calc R
C24 C 0.3206(3) 0.1776(5) -0.1072(2) 0.0266(13) Uani 1 d .
C25 C 0.3660(3) 0.2803(6) -0.1134(3) 0.036(2) Uani 1 d .
H25 H 0.4085(3) 0.2964(6) -0.0822(3) 0.043 Uiso 1 calc R
C26 C 0.3503(3) 0.3604(6) -0.1647(3) 0.046(2) Uani 1 d .
H26 H 0.3820(3) 0.4315(6) -0.1679(3) 0.055 Uiso 1 calc R
C27 C 0.2899(3) 0.3390(6) -0.2109(3) 0.043(2) Uani 1 d .
H27 H 0.2793(3) 0.3946(6) -0.2459(3) 0.052 Uiso 1 calc R
C28 C 0.2451(3) 0.2354(7) -0.2054(3) 0.045(2) Uani 1 d .
H28 H 0.2033(3) 0.2186(7) -0.2371(3) 0.054 Uiso 1 calc R
C29 C 0.2604(3) 0.1552(6) -0.1542(2) 0.037(2) Uani 1 d .
H29 H 0.2291(3) 0.0836(6) -0.1513(2) 0.045 Uiso 1 calc R
C30 C 0.3592(3) 0.2092(6) 0.2062(2) 0.039(2) Uani 1 d .
H30C H 0.3162(3) 0.1958(6) 0.2264(2) 0.059 Uiso 1 calc R
H30B H 0.3546(3) 0.2927(6) 0.1850(2) 0.059 Uiso 1 calc R
H30A H 0.4048(3) 0.2076(6) 0.2376(2) 0.059 Uiso 1 calc R
C31 C 0.4461(3) 0.1162(6) 0.1137(3) 0.040(2) Uani 1 d .
H31C H 0.4517(3) 0.0512(6) 0.0824(3) 0.060 Uiso 1 calc R
H31B H 0.4904(3) 0.1160(6) 0.1466(3) 0.060 Uiso 1 calc R
H31A H 0.4402(3) 0.2012(6) 0.0940(3) 0.060 Uiso 1 calc R
C32 C 0.4088(3) -0.2298(6) 0.1504(2) 0.0302(14) Uani 1 d .
C33 C 0.4000(3) -0.2168(6) 0.0862(3) 0.043(2) Uani 1 d .
H33 H 0.3825(3) -0.1377(6) 0.0672(3) 0.051 Uiso 1 calc R
C34 C 0.4164(3) -0.3183(7) 0.0493(3) 0.048(2) Uani 1 d .
H34 H 0.4096(3) -0.3081(7) 0.0054(3) 0.058 Uiso 1 calc R
C35 C 0.4422(3) -0.4322(6) 0.0759(3) 0.046(2) Uani 1 d .
H35 H 0.4540(3) -0.5008(6) 0.0507(3) 0.055 Uiso 1 calc R
C36 C 0.4512(3) -0.4473(6) 0.1398(3) 0.045(2) Uani 1 d .
H36 H 0.4689(3) -0.5266(6) 0.1585(3) 0.055 Uiso 1 calc R
C37 C 0.4344(3) -0.3469(6) 0.1764(3) 0.038(2) Uani 1 d .
H37 H 0.4405(3) -0.3584(6) 0.2202(3) 0.045 Uiso 1 calc R
C38 C 0.4711(3) -0.0646(5) 0.2522(2) 0.0301(14) Uani 1 d .
C39 C 0.5396(3) -0.0820(6) 0.2360(2) 0.0338(14) Uani 1 d .
H39 H 0.5429(3) -0.1220(6) 0.1975(2) 0.041 Uiso 1 calc R
C40 C 0.6038(3) -0.0419(6) 0.2750(3) 0.043(2) Uani 1 d .
H40 H 0.6506(3) -0.0552(6) 0.2632(3) 0.052 Uiso 1 calc R
C41 C 0.6004(4) 0.0172(6) 0.3310(3) 0.044(2) Uani 1 d .
H41 H 0.6446(4) 0.0452(6) 0.3575(3) 0.053 Uiso 1 calc R
C42 C 0.5324(4) 0.0352(6) 0.3480(3) 0.042(2) Uani 1 d .
H42 H 0.5294(4) 0.0761(6) 0.3863(3) 0.051 Uiso 1 calc R
C43 C 0.4686(3) -0.0063(5) 0.3094(3) 0.0361(15) Uani 1 d .
H43 H 0.4220(3) 0.0050(5) 0.3219(3) 0.043 Uiso 1 calc R

loop_
_atom_type_symbol
_atom_type_description
_atom_type_scat_dispersion_real
_atom_type_scat_dispersion_imag
_atom_type_scat_source
C C 0.0033 0.0016 'International Tables Vol C Tables 4.2.6.8 and 6.1.1.4'
H H 0.0000 0.0000 'International Tables Vol C Tables 4.2.6.8 and 6.1.1.4'
P P 0.1023 0.0942 'International Tables Vol C Tables 4.2.6.8 and 6.1.1.4'
Si Si 0.0817 0.0704 'International Tables Vol C Tables 4.2.6.8 and 6.1.1.4'

loop_
_geom_angle_atom_site_label_1
_geom_angle_atom_site_label_2
_geom_angle_atom_site_label_3
_geom_angle
C10 P1 C4 101.9(2)
C10 P1 Si1 106.5(2)
C4 P1 Si1 101.1(2)
C24 P2 C18 101.9(2)
C24 P2 Si2 98.7(2)
C18 P2 Si2 107.9(2)
C32 P3 C38 103.0(2)
C32 P3 Si3 106.8(2)
C38 P3 Si3 97.7(2)
C3 Si1 C2 107.1(3)
C3 Si1 C1 116.1(2)
C2 Si1 C1 111.5(3)
C3 Si1 P1 110.1(2)
C2 Si1 P1 103.4(2)
C1 Si1 P1 107.9(2)
C16 Si2 C17 106.3(3)
C16 Si2 C1 116.1(2)
C17 Si2 C1 110.8(3)
C16 Si2 P2 111.5(2)
C17 Si2 P2 103.4(2)
C1 Si2 P2 108.0(2)
C31 Si3 C30 104.6(3)
C31 Si3 C1 118.1(2)
C30 Si3 C1 110.6(3)
C31 Si3 P3 109.4(2)
C30 Si3 P3 106.3(2)
C1 Si3 P3 107.3(2)
Si2 C1 Si3 114.5(3)
Si2 C1 Si1 114.7(3)
Si3 C1 Si1 112.1(3)
C5 C4 C9 116.9(5)
C5 C4 P1 124.0(4)
C9 C4 P1 119.1(4)
C6 C5 C4 121.9(5)
C7 C6 C5 120.1(6)
C8 C7 C6 119.5(5)
C7 C8 C9 120.3(6)
C8 C9 C4 121.3(6)
C11 C10 C15 117.8(5)
C11 C10 P1 126.9(4)
C15 C10 P1 115.3(4)
C10 C11 C12 121.2(6)
C13 C12 C11 119.2(6)
C14 C13 C12 120.6(6)
C13 C14 C15 119.7(6)
C10 C15 C14 121.5(6)
C19 C18 C23 118.2(5)
C19 C18 P2 126.9(4)
C23 C18 P2 114.8(4)
C18 C19 C20 120.8(6)
C21 C20 C19 119.8(6)
C22 C21 C20 119.9(6)
C23 C22 C21 120.1(6)
C22 C23 C18 121.1(6)
C25 C24 C29 118.1(5)
C25 C24 P2 118.2(4)
C29 C24 P2 123.7(4)
C24 C25 C26 120.6(5)
C27 C26 C25 121.2(6)
C26 C27 C28 118.5(6)
C27 C28 C29 120.6(6)
C24 C29 C28 121.1(6)
C37 C32 C33 117.9(5)
C37 C32 P3 117.1(4)
C33 C32 P3 124.8(5)
C32 C33 C34 120.9(6)
C35 C34 C33 120.3(6)
C34 C35 C36 119.7(6)
C35 C36 C37 120.0(6)
C36 C37 C32 121.2(5)
C39 C38 C43 117.9(5)
C39 C38 P3 124.8(4)
C43 C38 P3 117.3(4)
C38 C39 C40 120.9(5)
C41 C40 C39 120.6(6)
C42 C41 C40 119.4(6)
C41 C42 C43 120.0(6)
C42 C43 C38 121.3(6)

loop_
_geom_bond_atom_site_label_1
_geom_bond_atom_site_label_2
_geom_bond_distance
P1 C10 1.833(5)
P1 C4 1.834(5)
P1 Si1 2.269(2)
P2 C24 1.836(5)
P2 C18 1.845(6)
P2 Si2 2.279(2)
P3 C32 1.836(6)
P3 C38 1.838(5)
P3 Si3 2.277(2)
Si1 C3 1.872(5)
Si1 C2 1.874(5)
Si1 C1 1.900(6)
Si2 C16 1.862(5)
Si2 C17 1.877(6)
Si2 C1 1.897(6)
Si3 C31 1.866(5)
Si3 C30 1.873(6)
Si3 C1 1.898(5)
C4 C5 1.392(8)
C4 C9 1.396(7)
C5 C6 1.377(7)
C6 C7 1.374(8)
C7 C8 1.379(8)
C8 C9 1.377(8)
C10 C11 1.381(7)
C10 C15 1.379(7)
C11 C12 1.390(8)
C12 C13 1.374(9)
C13 C14 1.362(9)
C14 C15 1.383(8)
C18 C19 1.370(7)
C18 C23 1.396(7)
C19 C20 1.390(8)
C20 C21 1.375(8)
C21 C22 1.370(8)
C22 C23 1.367(8)
C24 C25 1.375(7)
C24 C29 1.382(7)
C25 C26 1.384(8)
C26 C27 1.373(8)
C27 C28 1.372(8)
C28 C29 1.382(8)
C32 C37 1.390(8)
C32 C33 1.388(7)
C33 C34 1.395(8)
C34 C35 1.365(8)
C35 C36 1.385(8)
C36 C37 1.384(8)
C38 C39 1.378(7)
C38 C43 1.398(7)
C39 C40 1.383(7)
C40 C41 1.381(8)
C41 C42 1.377(8)
C42 C43 1.378(8)
